data_4001132
loop_
_publ_author_name
'Vertelman, Esther J. M.'
'Lummen, Tom T. A.'
'Meetsma, Auke'
'Bouwkamp, Marco W.'
'Molnar, Gabor'
'van Loosdrecht, Paul H. M.'
'van Koningsbruggen, Petra J.'

_publ_section_title
;
 Light- and Temperature-Induced Electron Transfer in Single Crystals of
 RbMn[Fe(CN)6]&#x00B7;H2O
;
_journal_issue 4
_journal_name_full 'Chemistry of Materials'
_journal_page_first 1236
_journal_paper_doi 10.1021/cm7032965
_journal_volume 20
_journal_year 2008
_chemical_absolute_configuration ad
_chemical_compound_source 'see text'
_chemical_formula_moiety 'C6 Fe Mn N6, Rb, H2 O'
_chemical_formula_sum 'C6 H2 Fe Mn N6 O Rb'
_chemical_formula_weight 370.37
_chemical_name_systematic ?
_space_group_IT_number 216
_symmetry_cell_setting cubic
_symmetry_Int_Tables_number 216
_symmetry_space_group_name_Hall 'F -4 2 3'
_symmetry_space_group_name_H-M 'F -4 3 m'
_audit_creation_date '2007-11-19  14:27:24'
_audit_creation_method
;
 PLATON <TABLE ACC> option    (version ::  30107)
 SHELXL97-2 & Manual Editing 
;
_audit_update_record
;
 ?
;
_cell_angle_alpha 90
_cell_angle_beta 90
_cell_angle_gamma 90
_cell_formula_units_Z 4
_cell_length_a 10.521(2)
_cell_length_b 10.521(2)
_cell_length_c 10.521(2)
_cell_measurement_reflns_used 1705
_cell_measurement_temperature 293(1)
_cell_measurement_theta_max 29.76
_cell_measurement_theta_min 3.35
_cell_volume 1164.6(4)
_computing_cell_refinement 'SAINTPLUS, Version 6.45, (Bruker, 2006)'
_computing_data_collection 'SMART, Version 5.632, (Bruker, 2005)'
_computing_data_reduction 'SAINTPLUS, Version 6.45, (Bruker, 2006)'
_computing_molecular_graphics
;
 PLUTO (Meetsma, 2007) 
 PLATON (Spek, 2003)
;
_computing_publication_material 'PLATON (Spek, 2003)'
_computing_structure_refinement 'SHELXL-97 (Sheldrick, 1997)'
_computing_structure_solution
;
 The initial coordinates were taken from a previous refined,
 powder structur.
;
_diffrn_ambient_temperature 293(1)
_diffrn_detector_area_resol_mean '4096x4096 / 62x62 (binned 512)'
_diffrn_measured_fraction_theta_full 1.000
_diffrn_measured_fraction_theta_max 1.000
_diffrn_measurement_device_type
;
  Bruker Smart Apex; CCD area detector 
;
_diffrn_measurement_method '\f and \w scans'
_diffrn_radiation_detector
;
  CCD area-detector
;
_diffrn_radiation_monochromator 'parallel mounted graphite'
_diffrn_radiation_source 'fine focus sealed Siemens Mo tube '
_diffrn_radiation_type MoK\a
_diffrn_radiation_wavelength 0.71073
_diffrn_reflns_av_R_equivalents 0.0231
_diffrn_reflns_av_sigmaI/netI 0.0116
_diffrn_reflns_limit_h_max 14
_diffrn_reflns_limit_h_min -12
_diffrn_reflns_limit_k_max 14
_diffrn_reflns_limit_k_min -13
_diffrn_reflns_limit_l_max 14
_diffrn_reflns_limit_l_min -13
_diffrn_reflns_number 2657
_diffrn_reflns_reduction_process
;
 Intensity data were corrected for Lorentz and polarization
  effects, decay and absorption and reduced to F~o~^2^
  using SAINT (Bruker, 2006) and SADABS (Sheldrick, 2006)
;
_diffrn_reflns_theta_full 25.00
_diffrn_reflns_theta_max 28.22
_diffrn_reflns_theta_min 3.35
_diffrn_standards_number 0
_exptl_absorpt_coefficient_mu 6.468
_exptl_absorpt_correction_T_max 0.2533
_exptl_absorpt_correction_T_min 0.1446
_exptl_absorpt_correction_type multi-scan
_exptl_absorpt_process_details '(SADABS, (Sheldrick, 2006))'
_exptl_crystal_colour red
_exptl_crystal_density_diffrn 2.101
_exptl_crystal_density_method 'not measured'
_exptl_crystal_description cube
_exptl_crystal_F_000 704
_exptl_crystal_size_max 0.31
_exptl_crystal_size_mid 0.28
_exptl_crystal_size_min 0.21
_refine_diff_density_max 0.756
_refine_diff_density_min -0.913
_refine_diff_density_rms 0.158
_refine_ls_abs_structure_details
;
  Enantiomorph twin refinement 
   Flack, H.D. & Bernardinelli, G. (1999, 2000)
;
_refine_ls_abs_structure_Flack 0.69(11)
_refine_ls_extinction_coef 0.0024(11)
_refine_ls_extinction_expression Fc^*^=kFc[1+0.001xFc^2^\l^3^/sin(2\q)]^-1/4^
_refine_ls_extinction_method SHELXL
_refine_ls_goodness_of_fit_ref 1.287
_refine_ls_hydrogen_treatment none
_refine_ls_matrix_type full
_refine_ls_number_parameters 16
_refine_ls_number_reflns 181
_refine_ls_number_restraints 0
_refine_ls_restrained_S_all 1.287
_refine_ls_R_factor_all 0.0366
_refine_ls_R_factor_gt 0.0348
_refine_ls_shift/su_max 0.000
_refine_ls_shift/su_mean 0.000
_refine_ls_structure_factor_coef Fsqd
_refine_ls_weighting_details 'calc w=1/[\s^2^(Fo^2^)+(0.0596P)^2^+1.7609P] where P=(Fo^2^+2Fc^2^)/3'
_refine_ls_weighting_scheme calc
_refine_ls_wR_factor_gt 0.0981
_refine_ls_wR_factor_ref 0.1004
_reflns_number_gt 170
_reflns_number_total 181
_reflns_threshold_expression I>2\s(I)
_cod_data_source_file cm7032965-file003.cif
_cod_data_source_block DATNAM
_cod_depositor_comments
;
The following automatic conversions were performed:

'_symmetry_cell_setting' value 'Cubic' changed to 'cubic' according
to /home/saulius/struct/CIF-dictionaries/cif_core.dic dictionary
named 'cif_core.dic' version 2.4.1 from 2010-06-29.

Automatic conversion script
Id: cif_fix_values 1715 2011-07-08 13:25:40Z adriana 
;
_cod_database_code 4001132
_vrn_publ_code_frame_time_sec 10.0
_vrn_publ_code_meas_time_hour 9.5

loop_
_symmetry_equiv_pos_site_id
_symmetry_equiv_pos_as_xyz
1 x,y,z
2 y,-x,-z
3 -x,-y,z
4 -y,x,-z
5 x,-y,-z
6 -y,-x,z
7 -x,y,-z
8 y,x,z
9 z,x,y
10 x,-z,-y
11 -z,-x,y
12 -x,z,-y
13 z,-x,-y
14 -x,-z,y
15 -z,x,-y
16 x,z,y
17 y,z,x
18 z,y,x
19 z,-y,-x
20 -z,-y,x
21 -z,y,-x
22 y,-z,-x
23 -y,-z,x
24 -y,z,-x
25 x,1/2+y,1/2+z
26 y,1/2-x,1/2-z
27 -x,1/2-y,1/2+z
28 -y,1/2+x,1/2-z
29 x,1/2-y,1/2-z
30 -y,1/2-x,1/2+z
31 -x,1/2+y,1/2-z
32 y,1/2+x,1/2+z
33 z,1/2+x,1/2+y
34 x,1/2-z,1/2-y
35 -z,1/2-x,1/2+y
36 -x,1/2+z,1/2-y
37 z,1/2-x,1/2-y
38 -x,1/2-z,1/2+y
39 -z,1/2+x,1/2-y
40 x,1/2+z,1/2+y
41 y,1/2+z,1/2+x
42 z,1/2+y,1/2+x
43 z,1/2-y,1/2-x
44 -z,1/2-y,1/2+x
45 -z,1/2+y,1/2-x
46 y,1/2-z,1/2-x
47 -y,1/2-z,1/2+x
48 -y,1/2+z,1/2-x
49 1/2+x,y,1/2+z
50 1/2+y,-x,1/2-z
51 1/2-x,-y,1/2+z
52 1/2-y,x,1/2-z
53 1/2+x,-y,1/2-z
54 1/2-y,-x,1/2+z
55 1/2-x,y,1/2-z
56 1/2+y,x,1/2+z
57 1/2+z,x,1/2+y
58 1/2+x,-z,1/2-y
59 1/2-z,-x,1/2+y
60 1/2-x,z,1/2-y
61 1/2+z,-x,1/2-y
62 1/2-x,-z,1/2+y
63 1/2-z,x,1/2-y
64 1/2+x,z,1/2+y
65 1/2+y,z,1/2+x
66 1/2+z,y,1/2+x
67 1/2+z,-y,1/2-x
68 1/2-z,-y,1/2+x
69 1/2-z,y,1/2-x
70 1/2+y,-z,1/2-x
71 1/2-y,-z,1/2+x
72 1/2-y,z,1/2-x
73 1/2+x,1/2+y,z
74 1/2+y,1/2-x,-z
75 1/2-x,1/2-y,z
76 1/2-y,1/2+x,-z
77 1/2+x,1/2-y,-z
78 1/2-y,1/2-x,z
79 1/2-x,1/2+y,-z
80 1/2+y,1/2+x,z
81 1/2+z,1/2+x,y
82 1/2+x,1/2-z,-y
83 1/2-z,1/2-x,y
84 1/2-x,1/2+z,-y
85 1/2+z,1/2-x,-y
86 1/2-x,1/2-z,y
87 1/2-z,1/2+x,-y
88 1/2+x,1/2+z,y
89 1/2+y,1/2+z,x
90 1/2+z,1/2+y,x
91 1/2+z,1/2-y,-x
92 1/2-z,1/2-y,x
93 1/2-z,1/2+y,-x
94 1/2+y,1/2-z,-x
95 1/2-y,1/2-z,x
96 1/2-y,1/2+z,-x

loop_
_atom_site_aniso_label
_atom_site_aniso_U_11
_atom_site_aniso_U_22
_atom_site_aniso_U_33
_atom_site_aniso_U_23
_atom_site_aniso_U_13
_atom_site_aniso_U_12
Fe 0.0170(6) 0.0170(6) 0.0170(6) 0.0000 0.0000 0.0000
Mn 0.0149(6) 0.0149(6) 0.0149(6) 0.0000 0.0000 0.0000
N 0.0585(18) 0.0585(18) 0.022(2) 0.0000 0.0000 0.001(4)
C 0.0326(13) 0.0326(13) 0.0192(18) 0.0000 0.0000 0.004(3)
Rb2 0.210(9) 0.210(9) 0.210(9) 0.0000 0.0000 0.0000
O2 0.210(9) 0.210(9) 0.210(9) 0.0000 0.0000 0.0000
Rb1 0.134(2) 0.134(2) 0.134(2) 0.0000 0.0000 0.0000
O1 0.134(2) 0.134(2) 0.134(2) 0.0000 0.0000 0.0000

loop_
_atom_site_label
_atom_site_type_symbol
_atom_site_thermal_displace_type
_atom_site_fract_x
_atom_site_fract_y
_atom_site_fract_z
_atom_site_occupancy
_atom_site_U_iso_or_equiv
Fe Fe Uani 0.00000 0.00000 0.00000 1.000 0.0170(3)
Mn Mn Uani 0.00000 0.00000 0.50000 1.000 0.0149(3)
N N Uani 0.00000 0.00000 0.2904(5) 1.000 0.0463(11)
C C Uani 0.00000 0.00000 0.1828(4) 1.000 0.0281(9)
Rb2 Rb Uani 0.75000 0.75000 0.75000 0.250(10) 0.210(5)
O2 O Uani 0.75000 0.75000 0.75000 0.751(10) 0.210(5)
Rb1 Rb Uani 0.25000 0.25000 0.25000 0.751(10) 0.1340(12)
O1 O Uani 0.25000 0.25000 0.25000 0.250(10) 0.1340(12)

loop_
_atom_type_symbol
_atom_type_description
_atom_type_scat_dispersion_real
_atom_type_scat_dispersion_imag
_atom_type_scat_source
Rb Rb -0.9393 2.9676 'International Tables Vol C Tables 4.2.6.8 and 6.1.1.4'
O O 0.0106 0.0060 'International Tables Vol C Tables 4.2.6.8 and 6.1.1.4'
N N 0.0061 0.0033 'International Tables Vol C Tables 4.2.6.8 and 6.1.1.4'
Mn Mn 0.3368 0.7283 'International Tables Vol C Tables 4.2.6.8 and 6.1.1.4'
Fe Fe 0.3463 0.8444 'International Tables Vol C Tables 4.2.6.8 and 6.1.1.4'
C C 0.0033 0.0016 'International Tables Vol C Tables 4.2.6.8 and 6.1.1.4'

loop_
_geom_angle_atom_site_label_1
_geom_angle_atom_site_label_2
_geom_angle_atom_site_label_3
_geom_angle
_geom_angle_site_symmetry_1
_geom_angle_site_symmetry_3
_geom_angle_publ_flag
C Fe C 180.00 . 2_555 yes
C Fe C 90.00 . 9_555 yes
C Fe C 90.00 . 10_555 yes
C Fe C 90.00 . 11_555 yes
C Fe C 90.00 . 12_555 yes
C Fe C 90.00 2_555 9_555 yes
C Fe C 90.00 2_555 10_555 yes
C Fe C 90.00 2_555 11_555 yes
C Fe C 90.00 2_555 12_555 yes
C Fe C 90.00 9_555 10_555 yes
C Fe C 180.00 9_555 11_555 yes
C Fe C 90.00 9_555 12_555 yes
C Fe C 90.00 10_555 11_555 yes
C Fe C 180.00 10_555 12_555 yes
C Fe C 90.00 11_555 12_555 yes
N Mn N 180.00 . 2_556 yes
N Mn N 90.00 . 34_555 yes
N Mn N 90.00 . 36_545 yes
N Mn N 90.00 2_556 34_555 yes
N Mn N 90.00 2_556 36_545 yes
N Mn N 180.00 34_555 36_545 yes
Mn N C 180.00 . . yes
Fe C N 180.00 . . yes

loop_
_geom_bond_atom_site_label_1
_geom_bond_atom_site_label_2
_geom_bond_distance
_geom_bond_site_symmetry_2
_geom_bond_publ_flag
Fe C 1.923(4) . yes
Fe C 1.923(4) 2_555 yes
Fe C 1.923(4) 9_555 yes
Fe C 1.923(4) 10_555 yes
Fe C 1.923(4) 11_555 yes
Fe C 1.923(4) 12_555 yes
Mn N 2.205(5) . yes
Mn N 2.205(5) 2_556 yes
Mn N 2.205(5) 34_555 yes
Mn N 2.205(5) 36_545 yes
N C 1.132(7) . yes
